data_4344547
loop_
_publ_author_name
'Clarke, Ryan M.'
'Hazin, Khatera'
'Thompson, John R.'
'Savard, Didier'
'Prosser, Kathleen E.'
'Storr, Tim'

_publ_section_title
;
 Electronic Structure Description of a Doubly Oxidized Bimetallic Cobalt
 Complex with Proradical Ligands.
;
_journal_issue 2
_journal_name_full 'Inorganic chemistry'
_journal_page_first 762
_journal_page_last 774
_journal_paper_doi 10.1021/acs.inorgchem.5b02231
_journal_volume 55
_journal_year 2016
_chemical_formula_moiety 'C37 H48 Co N2 O2'
_chemical_formula_sum 'C37 H48 Co N2 O2'
_chemical_formula_weight 611.70
_space_group_crystal_system triclinic
_space_group_IT_number 2
_space_group_name_Hall '-P 1'
_space_group_name_H-M_alt 'P -1'
_symmetry_space_group_name_Hall '-P 1'
_symmetry_space_group_name_H-M 'P -1'
_atom_sites_solution_hydrogens geom
_cell_angle_alpha 93.431(3)
_cell_angle_beta 97.116(3)
_cell_angle_gamma 107.884(3)
_cell_formula_units_Z 2
_cell_length_a 11.176(2)
_cell_length_b 11.627(2)
_cell_length_c 13.726(3)
_cell_measurement_temperature 296(2)
_cell_volume 1675.3(6)
_computing_cell_refinement 'Bruker SAINT (Bruker, 2013)'
_computing_data_collection 'Bruker APEX2 (Bruker, 2014)'
_computing_data_reduction 'Bruker SAINT (Bruker, 2013)'
_computing_structure_refinement 'SHELXL-2013 (Sheldrick 2013)'
_computing_structure_solution 'SHELXS-97 (Sheldrick 2008)'
_diffrn_ambient_temperature 296(2)
_diffrn_measured_fraction_theta_full 0.998
_diffrn_measured_fraction_theta_max 0.998
_diffrn_measurement_device_type 'Bruker APEX-II CCD'
_diffrn_measurement_method '\f and \w scans'
_diffrn_radiation_wavelength 0.77490
_diffrn_reflns_av_R_equivalents 0.0411
_diffrn_reflns_limit_h_max 13
_diffrn_reflns_limit_h_min -13
_diffrn_reflns_limit_k_max 13
_diffrn_reflns_limit_k_min -13
_diffrn_reflns_limit_l_max 16
_diffrn_reflns_limit_l_min -16
_diffrn_reflns_number 16314
_diffrn_reflns_theta_full 27.706
_diffrn_reflns_theta_max 27.825
_diffrn_reflns_theta_min 2.018
_exptl_absorpt_coefficient_mu 0.684
_exptl_absorpt_correction_T_max 0.7462
_exptl_absorpt_correction_T_min 0.6597
_exptl_absorpt_correction_type multi-scan
_exptl_absorpt_process_details '(Sheldrick , 1996)'
_exptl_crystal_colour red
_exptl_crystal_density_diffrn 1.213
_exptl_crystal_description block
_exptl_crystal_F_000 654
_exptl_crystal_size_max 0.04
_exptl_crystal_size_mid 0.03
_exptl_crystal_size_min 0.015
_refine_diff_density_max 0.643
_refine_diff_density_min -0.610
_refine_ls_extinction_method none
_refine_ls_goodness_of_fit_ref 1.109
_refine_ls_hydrogen_treatment constr
_refine_ls_matrix_type full
_refine_ls_number_parameters 391
_refine_ls_number_reflns 6114
_refine_ls_number_restraints 0
_refine_ls_restrained_S_all 1.109
_refine_ls_R_factor_all 0.0589
_refine_ls_R_factor_gt 0.0379
_refine_ls_shift/su_max 0.000
_refine_ls_shift/su_mean 0.000
_refine_ls_structure_factor_coef Fsqd
_refine_ls_weighting_details 'w=1/[\s^2^(Fo^2^)+(0.0678P)^2^] where P=(Fo^2^+2Fc^2^)/3'
_refine_ls_weighting_scheme calc
_refine_ls_wR_factor_gt 0.0984
_refine_ls_wR_factor_ref 0.1201
_reflns_Friedel_coverage 0.000
_reflns_number_gt 4838
_reflns_number_total 6114
_reflns_threshold_expression 'I > 2\s(I)'
_cod_data_source_file ic5b02231_si_002.cif
_cod_data_source_block CoL
_cod_depositor_comments
;
The following automatic conversions were performed:

'_exptl_absorpt_correction_type' value 'Multi-scan' changed to
'multi-scan' according to
/usr/data/users/saulius/crontab/automatic-downloads/current/ACS/lib/dictionaries/cif_core.dic
dictionary named 'cif_core.dic' version 2.4.2 from 2011-04-26.

Automatic conversion script
Id: cif_fix_values 4268 2015-11-12 08:31:59Z antanas 
;
_cod_original_cell_volume 1675.2(6)
_cod_database_code 4344547

loop_
_space_group_symop_operation_xyz
'x, y, z'
'-x, -y, -z'

loop_
_atom_site_label
_atom_site_type_symbol
_atom_site_fract_x
_atom_site_fract_y
_atom_site_fract_z
_atom_site_U_iso_or_equiv
_atom_site_adp_type
_atom_site_occupancy
_atom_site_site_symmetry_order
_atom_site_calc_flag
_atom_site_refinement_flags_posn
_atom_site_refinement_flags_adp
Co1 Co 0.39419(3) 0.42697(3) 0.14660(2) 0.02071(12) Uani 1 1 d . .
N1 N 0.4436(2) 0.57302(17) 0.22715(15) 0.0230(5) Uani 1 1 d . .
C1 C 0.9197(2) 0.5169(2) 0.60401(18) 0.0273(6) Uani 1 1 d . .
H1 H 0.9277 0.4565 0.5601 0.033 Uiso 1 1 calc R U
O1 O 0.46301(16) 0.34700(14) 0.24223(12) 0.0226(4) Uani 1 1 d . .
O2 O 0.33099(16) 0.28080(14) 0.06958(12) 0.0244(4) Uani 1 1 d . .
N2 N 0.3477(2) 0.51260(18) 0.04515(15) 0.0233(5) Uani 1 1 d . .
C2 C 1.0161(3) 0.5705(3) 0.6818(2) 0.0349(7) Uani 1 1 d . .
H2 H 1.0890 0.5472 0.6890 0.042 Uiso 1 1 calc R U
C4 C 0.8960(3) 0.6938(2) 0.7371(2) 0.0339(6) Uani 1 1 d . .
H00W H 0.8876 0.7526 0.7823 0.041 Uiso 1 1 calc R U
C3 C 1.0047(3) 0.6587(3) 0.7490(2) 0.0380(7) Uani 1 1 d . .
H00S H 1.0692 0.6942 0.8016 0.046 Uiso 1 1 calc R U
C5 C 0.8003(3) 0.6417(2) 0.65847(19) 0.0279(6) Uani 1 1 d . .
H5 H 0.7285 0.6666 0.6508 0.034 Uiso 1 1 calc R U
C6 C 0.8104(2) 0.5523(2) 0.59049(17) 0.0221(5) Uani 1 1 d . .
C7 C 0.7102(2) 0.4972(2) 0.50420(17) 0.0224(5) Uani 1 1 d . .
C9 C 0.5937(2) 0.3180(2) 0.38471(17) 0.0216(5) Uani 1 1 d . .
C8 C 0.6789(2) 0.3735(2) 0.46888(18) 0.0227(5) Uani 1 1 d . .
H8 H 0.7182 0.3261 0.5045 0.027 Uiso 1 1 calc R U
C10 C 0.5367(2) 0.3923(2) 0.32690(17) 0.0214(5) Uani 1 1 d . .
C13 C 0.5109(2) 0.5965(2) 0.31430(18) 0.0247(5) Uani 1 1 d . .
H13 H 0.5264 0.6734 0.3466 0.030 Uiso 1 1 calc R U
C12 C 0.6478(2) 0.5649(2) 0.45309(17) 0.0232(5) Uani 1 1 d . .
H12 H 0.6616 0.6451 0.4771 0.028 Uiso 1 1 calc R U
C11 C 0.5635(2) 0.5158(2) 0.36529(17) 0.0217(5) Uani 1 1 d . .
C14 C 0.3941(3) 0.6681(2) 0.18481(18) 0.0259(6) Uani 1 1 d . .
C15 C 0.4790(3) 0.7979(2) 0.2198(2) 0.0391(7) Uani 1 1 d . .
H01D H 0.4726 0.8171 0.2876 0.059 Uiso 1 1 calc R U
H01E H 0.4521 0.8532 0.1800 0.059 Uiso 1 1 calc R U
H01F H 0.5656 0.8051 0.2138 0.059 Uiso 1 1 calc R U
C20 C 0.2483(2) 0.3440(2) -0.08099(18) 0.0242(5) Uani 1 1 d . .
C21 C 0.1794(2) 0.3061(2) -0.17852(18) 0.0275(6) Uani 1 1 d . .
H010 H 0.1663 0.3650 -0.2176 0.033 Uiso 1 1 calc R U
C22 C 0.1321(2) 0.1873(2) -0.21651(18) 0.0263(6) Uani 1 1 d . .
C23 C 0.1520(2) 0.1007(2) -0.15494(18) 0.0252(5) Uani 1 1 d . .
H23 H 0.1203 0.0193 -0.1801 0.030 Uiso 1 1 calc R U
C24 C 0.2154(2) 0.1286(2) -0.05961(17) 0.0219(5) Uani 1 1 d . .
C25 C 0.2662(2) 0.2540(2) -0.02059(17) 0.0221(5) Uani 1 1 d . .
C26 C 0.5624(2) 0.1813(2) 0.35383(18) 0.0243(5) Uani 1 1 d . .
C27 C 0.6274(3) 0.1190(2) 0.4299(2) 0.0362(7) Uani 1 1 d . .
H011 H 0.6000 0.1287 0.4925 0.054 Uiso 1 1 calc R U
H012 H 0.7180 0.1553 0.4365 0.054 Uiso 1 1 calc R U
H013 H 0.6049 0.0340 0.4081 0.054 Uiso 1 1 calc R U
C28 C 0.6108(3) 0.1640(2) 0.2560(2) 0.0332(6) Uani 1 1 d . .
H00O H 0.5941 0.0790 0.2377 0.050 Uiso 1 1 calc R U
H28 H 0.7007 0.2052 0.2635 0.050 Uiso 1 1 calc R U
H00R H 0.5679 0.1972 0.2055 0.050 Uiso 1 1 calc R U
C29 C 0.4189(3) 0.1180(2) 0.3439(2) 0.0337(6) Uani 1 1 d . .
H00B H 0.3906 0.1297 0.4059 0.050 Uiso 1 1 calc R U
H00D H 0.4002 0.0327 0.3254 0.050 Uiso 1 1 calc R U
H29 H 0.3758 0.1520 0.2942 0.050 Uiso 1 1 calc R U
C30 C 0.2359(2) 0.0286(2) 0.00326(18) 0.0250(5) Uani 1 1 d . .
C31 C 0.3775(3) 0.0467(3) 0.0250(2) 0.0371(7) Uani 1 1 d . .
H00T H 0.3911 -0.0157 0.0636 0.056 Uiso 1 1 calc R U
H00U H 0.4203 0.1248 0.0612 0.056 Uiso 1 1 calc R U
H00V H 0.4105 0.0422 -0.0359 0.056 Uiso 1 1 calc R U
C32 C 0.1798(3) 0.0309(2) 0.09877(19) 0.0310(6) Uani 1 1 d . .
H00K H 0.2177 0.1095 0.1354 0.047 Uiso 1 1 calc R U
H00L H 0.1968 -0.0299 0.1375 0.047 Uiso 1 1 calc R U
H32 H 0.0896 0.0145 0.0836 0.047 Uiso 1 1 calc R U
C33 C 0.1718(3) -0.0993(2) -0.0517(2) 0.0409(7) Uani 1 1 d . .
H00X H 0.0817 -0.1143 -0.0661 0.061 Uiso 1 1 calc R U
H00Y H 0.1883 -0.1588 -0.0111 0.061 Uiso 1 1 calc R U
H00Z H 0.2055 -0.1046 -0.1123 0.061 Uiso 1 1 calc R U
C34 C 0.0639(3) 0.1460(2) -0.32282(18) 0.0306(6) Uani 1 1 d . .
C35 C 0.0435(3) 0.2522(3) -0.3768(2) 0.0458(8) Uani 1 1 d . .
H01G H 0.1244 0.3113 -0.3797 0.069 Uiso 1 1 calc R U
H01H H -0.0068 0.2893 -0.3418 0.069 Uiso 1 1 calc R U
H01I H 0.0001 0.2224 -0.4426 0.069 Uiso 1 1 calc R U
C36 C 0.1464(3) 0.0903(3) -0.3793(2) 0.0485(8) Uani 1 1 d . .
H01P H 0.1535 0.0191 -0.3503 0.073 Uiso 1 1 calc R U
H01Q H 0.2295 0.1485 -0.3757 0.073 Uiso 1 1 calc R U
H01R H 0.1079 0.0685 -0.4471 0.073 Uiso 1 1 calc R U
C37 C -0.0665(3) 0.0518(3) -0.3240(2) 0.0454(8) Uani 1 1 d . .
H01J H -0.1181 0.0871 -0.2890 0.068 Uiso 1 1 calc R U
H01K H -0.0563 -0.0170 -0.2928 0.068 Uiso 1 1 calc R U
H01L H -0.1070 0.0260 -0.3911 0.068 Uiso 1 1 calc R U
C16 C 0.2607(3) 0.6469(3) 0.2090(2) 0.0381(7) Uani 1 1 d . .
H01A H 0.2635 0.6553 0.2794 0.057 Uiso 1 1 calc R U
H01B H 0.2079 0.5666 0.1824 0.057 Uiso 1 1 calc R U
H01C H 0.2262 0.7056 0.1806 0.057 Uiso 1 1 calc R U
C19 C 0.2888(3) 0.5638(3) -0.1196(2) 0.0364(7) Uani 1 1 d . .
H01M H 0.3602 0.6364 -0.1021 0.055 Uiso 1 1 calc R U
H01N H 0.2115 0.5831 -0.1180 0.055 Uiso 1 1 calc R U
H01O H 0.2899 0.5298 -0.1849 0.055 Uiso 1 1 calc R U
C18 C 0.2967(2) 0.4726(2) -0.04691(18) 0.0240(5) Uani 1 1 d . .
C17 C 0.3927(3) 0.6451(2) 0.07456(18) 0.0267(6) Uani 1 1 d . .
H00I H 0.3367 0.6828 0.0389 0.032 Uiso 1 1 calc R U
H17 H 0.4776 0.6806 0.0585 0.032 Uiso 1 1 calc R U

loop_
_atom_site_aniso_label
_atom_site_aniso_U_11
_atom_site_aniso_U_22
_atom_site_aniso_U_33
_atom_site_aniso_U_23
_atom_site_aniso_U_13
_atom_site_aniso_U_12
Co1 0.0259(2) 0.01726(18) 0.01801(18) 0.00398(12) -0.00412(13) 0.00790(14)
N1 0.0276(11) 0.0177(10) 0.0229(11) 0.0044(8) -0.0024(9) 0.0081(9)
C1 0.0311(15) 0.0270(13) 0.0237(13) -0.0013(10) -0.0002(11) 0.0118(11)
O1 0.0292(10) 0.0171(8) 0.0203(8) 0.0020(7) -0.0046(7) 0.0091(7)
O2 0.0301(10) 0.0198(9) 0.0209(9) 0.0026(7) -0.0061(7) 0.0081(7)
N2 0.0261(11) 0.0194(10) 0.0233(11) 0.0048(8) -0.0004(9) 0.0070(9)
C2 0.0297(15) 0.0358(15) 0.0388(16) -0.0024(12) -0.0075(12) 0.0162(13)
C4 0.0444(17) 0.0274(14) 0.0284(14) -0.0062(11) -0.0027(12) 0.0141(13)
C3 0.0375(17) 0.0349(16) 0.0344(16) -0.0079(12) -0.0139(13) 0.0105(13)
C5 0.0276(14) 0.0277(14) 0.0281(13) 0.0005(11) -0.0013(11) 0.0108(11)
C6 0.0259(13) 0.0205(12) 0.0186(12) 0.0049(9) 0.0006(10) 0.0061(10)
C7 0.0232(13) 0.0243(13) 0.0187(12) 0.0038(10) 0.0012(10) 0.0067(10)
C9 0.0241(13) 0.0191(12) 0.0214(12) 0.0047(10) 0.0002(10) 0.0073(10)
C8 0.0254(13) 0.0214(12) 0.0237(12) 0.0073(10) 0.0008(10) 0.0111(11)
C10 0.0213(13) 0.0220(12) 0.0196(12) 0.0037(10) 0.0014(10) 0.0052(10)
C13 0.0287(14) 0.0180(12) 0.0261(13) 0.0016(10) -0.0008(11) 0.0076(10)
C12 0.0281(14) 0.0178(12) 0.0222(12) -0.0001(10) 0.0008(10) 0.0067(10)
C11 0.0255(13) 0.0183(12) 0.0216(12) 0.0043(9) 0.0010(10) 0.0076(10)
C14 0.0354(15) 0.0173(12) 0.0262(13) 0.0056(10) -0.0031(11) 0.0128(11)
C15 0.059(2) 0.0218(14) 0.0336(15) 0.0065(11) -0.0096(14) 0.0142(13)
C20 0.0250(13) 0.0262(13) 0.0214(12) 0.0037(10) -0.0006(10) 0.0095(11)
C21 0.0320(15) 0.0324(14) 0.0192(12) 0.0084(11) -0.0002(11) 0.0122(12)
C22 0.0259(14) 0.0314(14) 0.0199(12) 0.0017(10) -0.0011(10) 0.0086(11)
C23 0.0276(14) 0.0250(13) 0.0231(13) -0.0008(10) 0.0035(10) 0.0092(11)
C24 0.0216(13) 0.0234(13) 0.0222(12) 0.0018(10) 0.0015(10) 0.0100(10)
C25 0.0221(13) 0.0242(13) 0.0193(12) 0.0012(10) -0.0010(10) 0.0080(10)
C26 0.0303(14) 0.0160(12) 0.0251(13) 0.0051(10) -0.0032(11) 0.0073(10)
C27 0.0486(18) 0.0195(13) 0.0371(16) 0.0039(11) -0.0111(13) 0.0127(13)
C28 0.0412(16) 0.0232(13) 0.0350(15) 0.0004(11) 0.0027(13) 0.0115(12)
C29 0.0333(16) 0.0210(13) 0.0426(16) 0.0074(11) -0.0020(12) 0.0048(12)
C30 0.0303(14) 0.0217(13) 0.0235(13) 0.0003(10) 0.0006(11) 0.0109(11)
C31 0.0359(16) 0.0408(17) 0.0422(17) 0.0133(13) 0.0038(13) 0.0224(14)
C32 0.0382(16) 0.0275(14) 0.0286(14) 0.0075(11) 0.0067(12) 0.0107(12)
C33 0.061(2) 0.0251(15) 0.0344(16) 0.0003(12) -0.0052(14) 0.0162(14)
C34 0.0315(15) 0.0376(15) 0.0183(13) 0.0004(11) -0.0023(11) 0.0075(12)
C35 0.052(2) 0.055(2) 0.0230(14) 0.0064(13) -0.0075(13) 0.0116(16)
C36 0.050(2) 0.067(2) 0.0249(15) -0.0075(14) 0.0014(14) 0.0184(17)
C37 0.0386(18) 0.060(2) 0.0251(15) 0.0040(14) -0.0061(13) 0.0010(15)
C16 0.0486(18) 0.0390(16) 0.0394(16) 0.0157(13) 0.0089(14) 0.0291(14)
C19 0.0459(18) 0.0323(15) 0.0298(15) 0.0095(12) -0.0023(13) 0.0124(13)
C18 0.0231(13) 0.0258(13) 0.0232(13) 0.0067(10) -0.0007(10) 0.0087(11)
C17 0.0325(15) 0.0194(12) 0.0278(13) 0.0095(10) -0.0016(11) 0.0089(11)

loop_
_atom_type_symbol
_atom_type_description
_atom_type_scat_dispersion_real
_atom_type_scat_dispersion_imag
_atom_type_scat_source
C C -0.0020 0.0020 'International Tables Vol C Tables 4.2.6.8 and 6.1.1.4'
H H 0.0000 0.0000 'International Tables Vol C Tables 4.2.6.8 and 6.1.1.4'
N N -0.0031 0.0040 'International Tables Vol C Tables 4.2.6.8 and 6.1.1.4'
Co Co 0.1760 1.1404 'International Tables Vol C Tables 4.2.6.8 and 6.1.1.4'
O O -0.0041 0.0074 'International Tables Vol C Tables 4.2.6.8 and 6.1.1.4'

loop_
_geom_angle_atom_site_label_1
_geom_angle_atom_site_label_2
_geom_angle_atom_site_label_3
_geom_angle
O2 Co1 N1 174.87(9)
O2 Co1 N2 92.95(8)
N1 Co1 N2 86.56(9)
O2 Co1 O1 87.68(7)
N1 Co1 O1 93.52(8)
N2 Co1 O1 172.00(8)
C13 N1 C14 119.4(2)
C13 N1 Co1 126.59(17)
C14 N1 Co1 114.00(15)
C2 C1 C6 120.9(2)
C10 O1 Co1 129.19(15)
C25 O2 Co1 129.89(15)
C18 N2 C17 118.8(2)
C18 N2 Co1 129.07(17)
C17 N2 Co1 111.60(15)
C1 C2 C3 120.3(3)
C5 C4 C3 120.4(2)
C2 C3 C4 119.5(2)
C4 C5 C6 120.7(2)
C5 C6 C1 118.2(2)
C5 C6 C7 121.6(2)
C1 C6 C7 120.1(2)
C12 C7 C8 117.1(2)
C12 C7 C6 121.7(2)
C8 C7 C6 121.1(2)
C8 C9 C10 117.9(2)
C8 C9 C26 120.7(2)
C10 C9 C26 121.4(2)
C9 C8 C7 124.5(2)
O1 C10 C11 121.9(2)
O1 C10 C9 120.7(2)
C11 C10 C9 117.4(2)
N1 C13 C11 126.3(2)
C7 C12 C11 121.5(2)
C12 C11 C13 116.8(2)
C12 C11 C10 121.3(2)
C13 C11 C10 121.8(2)
N1 C14 C16 108.2(2)
N1 C14 C17 103.77(19)
C16 C14 C17 111.2(2)
N1 C14 C15 113.8(2)
C16 C14 C15 111.1(2)
C17 C14 C15 108.5(2)
C25 C20 C21 118.7(2)
C25 C20 C18 122.3(2)
C21 C20 C18 119.0(2)
C22 C21 C20 122.7(2)
C21 C22 C23 117.1(2)
C21 C22 C34 123.2(2)
C23 C22 C34 119.6(2)
C24 C23 C22 124.2(2)
C23 C24 C25 118.3(2)
C23 C24 C30 121.4(2)
C25 C24 C30 120.3(2)
O2 C25 C20 122.8(2)
O2 C25 C24 118.2(2)
C20 C25 C24 118.9(2)
C29 C26 C28 110.8(2)
C29 C26 C27 107.5(2)
C28 C26 C27 107.1(2)
C29 C26 C9 109.9(2)
C28 C26 C9 109.3(2)
C27 C26 C9 112.24(19)
C31 C30 C32 110.7(2)
C31 C30 C33 107.2(2)
C32 C30 C33 107.0(2)
C31 C30 C24 108.9(2)
C32 C30 C24 111.2(2)
C33 C30 C24 111.9(2)
C37 C34 C36 109.7(2)
C37 C34 C22 110.7(2)
C36 C34 C22 108.2(2)
C37 C34 C35 107.7(2)
C36 C34 C35 108.3(2)
C22 C34 C35 112.2(2)
N2 C18 C20 122.0(2)
N2 C18 C19 118.9(2)
C20 C18 C19 119.1(2)
N2 C17 C14 109.22(19)

loop_
_geom_bond_atom_site_label_1
_geom_bond_atom_site_label_2
_geom_bond_distance
Co1 O2 1.8351(17)
Co1 N1 1.860(2)
Co1 N2 1.8721(19)
Co1 O1 1.8747(16)
N1 C13 1.298(3)
N1 C14 1.495(3)
C1 C2 1.383(4)
C1 C6 1.399(3)
O1 C10 1.315(3)
O2 C25 1.321(3)
N2 C18 1.314(3)
N2 C17 1.480(3)
C2 C3 1.383(4)
C4 C5 1.383(4)
C4 C3 1.390(4)
C5 C6 1.395(4)
C6 C7 1.486(3)
C7 C12 1.371(3)
C7 C8 1.411(3)
C9 C8 1.385(3)
C9 C10 1.441(3)
C9 C26 1.540(3)
C10 C11 1.426(3)
C13 C11 1.425(3)
C12 C11 1.404(3)
C14 C16 1.518(4)
C14 C17 1.518(4)
C14 C15 1.527(4)
C20 C25 1.418(3)
C20 C21 1.430(3)
C20 C18 1.451(3)
C21 C22 1.362(4)
C22 C23 1.403(4)
C22 C34 1.535(3)
C23 C24 1.378(3)
C24 C25 1.435(3)
C24 C30 1.544(3)
C26 C29 1.530(4)
C26 C28 1.533(4)
C26 C27 1.539(3)
C30 C31 1.520(4)
C30 C32 1.524(4)
C30 C33 1.540(3)
C34 C37 1.528(4)
C34 C36 1.535(4)
C34 C35 1.538(4)
C19 C18 1.513(3)
